data_4110441
loop_
_publ_author_name
'Sylvain Gatard'
'Remle \,Celenligil-\,Cetin'
'Chengyun Guo'
'Bruce M. Foxman'
'Oleg V. Ozerov'

_publ_section_title
;
 Carbon-Halide Oxidative Addition and Carbon-Carbon Reductive Elimination
 at a (PNP)Rh Center
;
_journal_name_full 'Journal of the American Chemical Society'
_journal_page_first 2808
_journal_page_last 2809
_journal_paper_doi 10.1021/ja057948j
_journal_volume 128
_journal_year 2006
_chemical_formula_moiety 'C38 H51 Br1 N1 P2 Rh1'
_chemical_formula_sum 'C38 H51 Br N P2 Rh'
_chemical_formula_weight 766.59
_space_group_IT_number 62
_symmetry_cell_setting orthorhombic
_symmetry_space_group_name_Hall '-P 2ac 2n'
_symmetry_space_group_name_H-M 'P n m a'
_atom_sites_solution_hydrogens geom
_atom_sites_solution_primary direct
_audit_creation_date 05-06-23
_audit_creation_method CRYSTALS_ver_12.80
_cell_angle_alpha 90
_cell_angle_beta 90
_cell_angle_gamma 90
_cell_formula_units_Z 4
_cell_length_a 15.5666(13)
_cell_length_b 14.8684(14)
_cell_length_c 15.840(3)
_cell_measurement_reflns_used 0
_cell_measurement_temperature 293
_cell_measurement_theta_max 0
_cell_measurement_theta_min 0
_cell_volume 3666.2(8)
_computing_cell_refinement 'CAD4 Express, (Straver, 1992)'
_computing_data_collection 'CAD4 Express, (Straver, 1992)'
_computing_data_reduction 'RC93 (Watkin, Prout & Lilley, 1994)'
_computing_molecular_graphics 'CAMERON (Watkin et al., 1996)'
_computing_publication_material 'CRYSTALS (Betteridge et al., 2003)'
_computing_structure_refinement 'CRYSTALS (Betteridge et al., 2003)'
_computing_structure_solution 'SIR92 (Altomare et al., 1994)'
_diffrn_ambient_temperature 293
_diffrn_measured_fraction_theta_full 0.998
_diffrn_measured_fraction_theta_max 0.998
_diffrn_measurement_device_type 'Enraf-Nonius CAD4'
_diffrn_measurement_method \w/2\q
_diffrn_radiation_monochromator graphite
_diffrn_radiation_type 'Mo K\a'
_diffrn_radiation_wavelength 0.71073
_diffrn_reflns_av_R_equivalents 0.000
_diffrn_reflns_limit_h_max 19
_diffrn_reflns_limit_h_min 0
_diffrn_reflns_limit_k_max 18
_diffrn_reflns_limit_k_min 0
_diffrn_reflns_limit_l_max 0
_diffrn_reflns_limit_l_min -19
_diffrn_reflns_number 3848
_diffrn_reflns_theta_full 26.257
_diffrn_reflns_theta_max 26.257
_diffrn_reflns_theta_min 2.617
_diffrn_standards_number 0
_exptl_absorpt_coefficient_mu 1.669
_exptl_absorpt_correction_T_max 0.55
_exptl_absorpt_correction_T_min 0.38
_exptl_absorpt_correction_type psi-scan
_exptl_absorpt_process_details
; 
 Azimutal absorption correction (North et al., 1968) 
;
_exptl_crystal_colour green
_exptl_crystal_density_diffrn 1.389
_exptl_crystal_description prism
_exptl_crystal_F_000 1584
_exptl_crystal_size_max 0.72
_exptl_crystal_size_mid 0.58
_exptl_crystal_size_min 0.36
_refine_diff_density_max 1.31
_refine_diff_density_min -0.44
_refine_ls_extinction_method none
_refine_ls_goodness_of_fit_ref 1.1163
_refine_ls_hydrogen_treatment constr
_refine_ls_matrix_type full
_refine_ls_number_parameters 226
_refine_ls_number_reflns 2360
_refine_ls_number_restraints 22
_refine_ls_R_factor_all 0.1040
_refine_ls_R_factor_gt 0.0433
_refine_ls_shift/su_max 0.000440
_refine_ls_structure_factor_coef F
_refine_ls_weighting_details
;
 Method, part 1, Chebychev polynomial, (Watkin, 1994, Prince, 1982) 
 [weight] = 1.0/[A~0~*T~0~(x)+A~1~*T~1~(x) ... +A~n-1~]*T~n-1~(x)] 
 where A~i~ are the Chebychev coefficients listed below and x= Fcalc/Fmax 
 Method = Robust Weighting (Prince, 1982) 
 W = [weight] * [1-(deltaF/6*sigmaF)^2^]^2^ 
 A~i~ are: 
 3.33 0.820 2.85 0.453 
;
_refine_ls_weighting_scheme calc
_refine_ls_wR_factor_all 0.0920
_refine_ls_wR_factor_gt 0.0426
_refine_ls_wR_factor_ref 0.0426
_reflns_limit_h_max 19
_reflns_limit_h_min 0
_reflns_limit_k_max 18
_reflns_limit_k_min 0
_reflns_limit_l_max 0
_reflns_limit_l_min -19
_reflns_number_gt 2360
_reflns_number_total 3848
_reflns_threshold_expression I>1.96u(I)
_oxford_diffrn_Wilson_B_factor 0.00
_oxford_diffrn_Wilson_scale 0.00
_oxford_refine_ls_scale 0.3692(8)
_oxford_structure_analysis_title 'cad4 in P n m a'
_cod_data_source_file ja057948jsi20051122_041550.cif
_cod_data_source_block compound_6b
_cod_original_cell_volume 3666.1(9)
_cod_original_sg_symbol_H-M 'P n m a '
_cod_original_formula_sum 'C38 H51 Br1 N1 P2 Rh1'
_cod_database_code 4110441

loop_
_symmetry_equiv_pos_as_xyz
x,y,z
-x,-y,-z
-x+1/2,y+1/2,z+1/2
x+1/2,-y+1/2,-z+1/2
x,-y+1/2,z
-x,y+1/2,-z
-x+1/2,-y,z+1/2
x+1/2,y,-z+1/2

loop_
_atom_site_label
_atom_site_type_symbol
_atom_site_fract_x
_atom_site_fract_y
_atom_site_fract_z
_atom_site_U_iso_or_equiv
_atom_site_occupancy
_atom_site_adp_type
_atom_site_refinement_flags_posn
_atom_site_refinement_flags_adp
Rh1 Rh 0.19468(3) 0.7500 -0.47473(3) 0.0300 1.0000 Uani S T
Br1 Br 0.03994(4) 0.7500 -0.43212(5) 0.0523 1.0000 Uani S T
P1 P 0.20346(7) 0.90412(7) -0.48712(8) 0.0430 1.0000 Uani . .
N1 N 0.3057(3) 0.7500 -0.5442(3) 0.0360 1.0000 Uani S T
C1 C 0.3451(3) 0.8323(3) -0.5632(3) 0.0416 1.0000 Uani . .
C2 C 0.3062(3) 0.9129(3) -0.5402(3) 0.0452 1.0000 Uani . .
C3 C 0.3448(4) 0.9961(4) -0.5566(4) 0.0561 1.0000 Uani . .
C4 C 0.4209(4) 1.0030(4) -0.5982(4) 0.0712 1.0000 Uani . .
C7 C 0.4629(5) 1.0926(5) -0.6178(6) 0.0946 1.0000 Uani . .
C8 C 0.2037(3) 0.9874(3) -0.4009(4) 0.0571 1.0000 Uani . .
C9 C 0.1183(4) 0.9858(5) -0.3541(5) 0.0833 1.0000 Uani . .
C10 C 0.2790(4) 0.9781(4) -0.3419(5) 0.0818 1.0000 Uani . .
C11 C 0.1212(3) 0.9454(4) -0.5614(4) 0.0528 1.0000 Uani . .
C12 C 0.1294(5) 1.0436(4) -0.5894(5) 0.0856 1.0000 Uani . .
C13 C 0.1184(5) 0.8845(5) -0.6380(4) 0.0872 1.0000 Uani . .
C14 C 0.2543(4) 0.7500 -0.3625(4) 0.0373 1.0000 Uani S T
C15 C 0.2063(5) 0.750000(7) -0.2901(4) 0.0484 1.0000 Uani S T
C16 C 0.2465(6) 0.750000(7) -0.2114(5) 0.0644 1.0000 Uani S T
C17 C 0.3336(6) 0.750000(7) -0.2044(5) 0.0590 1.0000 Uani S T
C18 C 0.3822(5) 0.750000(7) -0.2773(5) 0.0530 1.0000 Uani S T
C19 C 0.3434(4) 0.750000(7) -0.3561(5) 0.0409 1.0000 Uani S T
C20 C 0.1668(10) 1.250000(7) -0.4240(10) 0.1018 1.0000 Uani S T
C21 C 0.1608(11) 1.250000(7) -0.3392(9) 0.1146 1.0000 Uani S T
C22 C 0.2360(10) 1.250000(7) -0.2940(8) 0.1116 1.0000 Uani S T
C23 C 0.3130(9) 1.250000(7) -0.3335(7) 0.0997 1.0000 Uani S T
C24 C 0.3183(9) 1.250000(7) -0.4171(9) 0.1035 1.0000 Uani S T
C25 C 0.2452(14) 1.250000(7) -0.4630(7) 0.1164 1.0000 Uani S T
C50 C 0.4425(7) 0.9289(7) -0.6442(7) 0.054(3) 0.5000 Uiso . .
C51 C 0.4706(8) 0.9220(8) -0.5937(8) 0.059(3) 0.5000 Uiso . .
C60 C 0.4365(7) 0.8374(7) -0.5754(7) 0.049(2) 0.5000 Uiso . .
C61 C 0.4071(7) 0.8461(7) -0.6284(7) 0.049(2) 0.5000 Uiso . .
H31 H 0.3171 1.0494 -0.5378 0.0732 1.0000 Uiso R .
H71 H 0.5152 1.0831 -0.6474 0.1249 1.0000 Uiso R .
H72 H 0.4253 1.1279 -0.6514 0.1249 1.0000 Uiso R .
H73 H 0.4744 1.1231 -0.5663 0.1249 1.0000 Uiso R .
H81 H 0.2085 1.0449 -0.4266 0.0743 1.0000 Uiso R .
H91 H 0.1193 1.0291 -0.3099 0.1111 1.0000 Uiso R .
H92 H 0.0733 0.9999 -0.3924 0.1111 1.0000 Uiso R .
H93 H 0.1089 0.9277 -0.3309 0.1111 1.0000 Uiso R .
H101 H 0.2751 1.0230 -0.2994 0.1079 1.0000 Uiso R .
H102 H 0.3313 0.9854 -0.3722 0.1079 1.0000 Uiso R .
H103 H 0.2779 0.9203 -0.3164 0.1079 1.0000 Uiso R .
H111 H 0.0674 0.9398 -0.5337 0.0698 1.0000 Uiso R .
H121 H 0.0841 1.0572 -0.6274 0.1143 1.0000 Uiso R .
H122 H 0.1830 1.0525 -0.6168 0.1143 1.0000 Uiso R .
H123 H 0.1258 1.0819 -0.5415 0.1143 1.0000 Uiso R .
H131 H 0.0760 0.9061 -0.6761 0.1147 1.0000 Uiso R .
H132 H 0.1728 0.8842 -0.6652 0.1147 1.0000 Uiso R .
H133 H 0.1042 0.8252 -0.6208 0.1147 1.0000 Uiso R .
H141 H 0.3779 0.7500 -0.4056 0.0492 1.0000 Uiso RS .
H142 H 0.4431 0.7500 -0.2737 0.0669 1.0000 Uiso RS .
H143 H 0.3606 0.7500 -0.1506 0.0713 1.0000 Uiso RS .
H144 H 0.2123 0.7500 -0.1617 0.0775 1.0000 Uiso RS .
H145 H 0.1454 0.7500 -0.2933 0.0595 1.0000 Uiso RS .
H251 H 0.3726 1.2500 -0.4445 0.1310 1.0000 Uiso RS .
H252 H 0.3645 1.2500 -0.3014 0.1219 1.0000 Uiso RS .
H253 H 0.2343 1.2500 -0.2341 0.1347 1.0000 Uiso RS .
H254 H 0.1064 1.2500 -0.3121 0.1385 1.0000 Uiso RS .
H255 H 0.1157 1.2500 -0.4568 0.1236 1.0000 Uiso RS .
H256 H 0.2475 1.2500 -0.5230 0.1368 1.0000 Uiso RS .
H501 H 0.4839 0.9351 -0.6879 0.0648 0.5000 Uiso R .
H511 H 0.5309 0.9263 -0.6020 0.0706 0.5000 Uiso R .
H601 H 0.4717 0.7853 -0.5725 0.0627 0.5000 Uiso R .
H611 H 0.4244 0.7964 -0.6621 0.0617 0.5000 Uiso R .

loop_
_atom_site_aniso_label
_atom_site_aniso_U_11
_atom_site_aniso_U_22
_atom_site_aniso_U_33
_atom_site_aniso_U_23
_atom_site_aniso_U_13
_atom_site_aniso_U_12
Rh1 0.0238(2) 0.0314(2) 0.0347(2) 0.0000 0.0018(2) 0.0000
Br1 0.0283(3) 0.0600(5) 0.0685(5) 0.0000 0.0086(3) 0.0000
P1 0.0338(5) 0.0318(6) 0.0634(8) 0.0068(5) 0.0112(6) 0.0042(5)
N1 0.029(2) 0.037(3) 0.042(3) 0.0000 0.005(2) 0.0000
C1 0.035(2) 0.045(3) 0.045(2) 0.002(2) 0.003(2) -0.005(2)
C2 0.033(2) 0.041(2) 0.061(3) 0.011(2) 0.006(2) -0.004(2)
C3 0.044(2) 0.039(3) 0.085(4) 0.011(3) 0.007(3) -0.002(2)
C4 0.055(3) 0.063(4) 0.095(5) 0.017(3) 0.017(3) -0.022(3)
C7 0.070(4) 0.070(4) 0.144(7) 0.022(5) 0.026(4) -0.018(3)
C8 0.055(3) 0.035(3) 0.081(4) -0.004(2) 0.010(3) -0.001(2)
C9 0.082(4) 0.076(4) 0.092(5) -0.025(4) 0.021(4) 0.007(4)
C10 0.082(5) 0.055(4) 0.109(5) -0.021(4) -0.013(4) 0.000(3)
C11 0.042(2) 0.049(3) 0.068(4) 0.012(3) 0.004(2) 0.007(2)
C12 0.079(4) 0.054(4) 0.124(6) 0.033(4) -0.007(4) 0.017(3)
C13 0.103(5) 0.091(5) 0.068(4) 0.021(4) -0.014(4) 0.023(5)
C14 0.043(3) 0.035(3) 0.035(3) 0.0000 -0.001(3) 0.0000
C15 0.041(4) 0.062(4) 0.043(4) 0.0000 -0.003(3) 0.0000
C16 0.070(6) 0.083(6) 0.040(4) 0.0000 -0.001(4) 0.0000
C17 0.071(5) 0.061(5) 0.046(5) 0.0000 -0.014(4) 0.0000
C18 0.045(4) 0.047(4) 0.067(6) 0.0000 -0.011(4) 0.0000
C19 0.034(3) 0.041(4) 0.047(4) 0.0000 0.001(3) 0.0000
C20 0.121(10) 0.076(7) 0.109(10) 0.0000 -0.039(9) 0.0000
C21 0.141(13) 0.112(10) 0.090(9) 0.0000 0.008(9) 0.0000
C22 0.116(11) 0.141(12) 0.078(8) 0.0000 -0.014(8) 0.0000
C23 0.095(9) 0.128(10) 0.076(7) 0.0000 -0.012(7) 0.0000
C24 0.099(9) 0.110(10) 0.102(9) 0.0000 0.010(8) 0.0000
C25 0.195(16) 0.100(9) 0.055(6) 0.0000 -0.003(9) 0.0000

loop_
_atom_type_symbol
_atom_type_scat_dispersion_real
_atom_type_scat_dispersion_imag
_atom_type_scat_Cromer_Mann_a1
_atom_type_scat_Cromer_Mann_b1
_atom_type_scat_Cromer_Mann_a2
_atom_type_scat_Cromer_Mann_b2
_atom_type_scat_Cromer_Mann_a3
_atom_type_scat_Cromer_Mann_b3
_atom_type_scat_Cromer_Mann_a4
_atom_type_scat_Cromer_Mann_b4
_atom_type_scat_Cromer_Mann_c
_atom_type_scat_source
C 0.0033 0.0016 2.3100 20.8439 1.0200 10.2075 1.5886 0.5687 0.8650 51.6512 0.2156 'International Tables Vol C 4.2.6.8 and 6.1.1.4'
H 0.0000 0.0000 0.4930 10.5109 0.3229 26.1257 0.1402 3.1424 0.0408 57.7998 0.0030 'International Tables Vol C 4.2.6.8 and 6.1.1.4'
N 0.0061 0.0033 12.2126 0.0057 3.1322 9.8933 2.0125 28.9975 1.1663 0.5826 -11.5290 'International Tables Vol C 4.2.6.8 and 6.1.1.4'
P 0.1023 0.0942 6.4345 1.9067 4.1791 27.1570 1.7800 0.5260 1.4908 68.1645 1.1149 'International Tables Vol C 4.2.6.8 and 6.1.1.4'
Br -0.2901 2.4595 17.1789 2.1723 5.2358 16.5796 5.6377 0.2609 3.9851 41.4328 2.9557 'International Tables Vol C 4.2.6.8 and 6.1.1.4'
Rh -1.1178 0.9187 19.2957 0.7515 14.3501 8.2176 4.7343 25.8749 1.2892 98.6062 5.3280 'International Tables Vol C 4.2.6.8 and 6.1.1.4'

loop_
_geom_angle_atom_site_label_1
_geom_angle_site_symmetry_1
_geom_angle_atom_site_label_2
_geom_angle_atom_site_label_3
_geom_angle
_geom_angle_publ_flag
P1 5_565 Rh1 Br1 94.60(3) yes
P1 5_565 Rh1 P1 168.08(6) yes
Br1 . Rh1 P1 94.60(3) yes
P1 5_565 Rh1 N1 84.50(3) yes
Br1 . Rh1 N1 163.17(14) yes
P1 . Rh1 N1 84.50(3) yes
P1 5_565 Rh1 C14 92.75(4) yes
Br1 . Rh1 C14 101.93(19) yes
P1 . Rh1 C14 92.75(4) yes
N1 . Rh1 C14 94.9(2) yes
Rh1 . P1 C2 99.43(15) yes
Rh1 . P1 C8 127.24(18) yes
C2 . P1 C8 107.1(2) yes
Rh1 . P1 C11 110.14(18) yes
C2 . P1 C11 107.0(2) yes
C8 . P1 C11 104.5(3) yes
C1 5_565 N1 Rh1 119.0(3) yes
C1 5_565 N1 C1 121.6(5) yes
Rh1 . N1 C1 119.0(3) yes
N1 . C1 C2 120.3(4) yes
N1 . C1 C60 120.6(6) yes
C2 . C1 C60 114.9(6) yes
N1 . C1 C61 125.2(6) yes
C2 . C1 C61 111.1(6) yes
P1 . C2 C1 116.3(3) yes
P1 . C2 C3 122.0(4) yes
C1 . C2 C3 121.7(4) yes
C2 . C3 C4 122.1(5) yes
C2 . C3 H31 118.9 no
C4 . C3 H31 119.0 no
C3 . C4 C7 122.8(6) yes
C3 . C4 C50 114.4(7) yes
C7 . C4 C50 119.6(7) yes
C3 . C4 C51 112.5(7) yes
C7 . C4 C51 121.1(7) yes
C4 . C7 H71 109.9 no
C4 . C7 H72 109.5 no
H71 . C7 H72 109.5 no
C4 . C7 H73 109.0 no
H71 . C7 H73 109.5 no
H72 . C7 H73 109.5 no
P1 . C8 C9 110.4(4) yes
P1 . C8 C10 113.6(4) yes
C9 . C8 C10 112.1(5) yes
P1 . C8 H81 106.7 no
C9 . C8 H81 107.0 no
C10 . C8 H81 106.7 no
C8 . C9 H91 109.5 no
C8 . C9 H92 109.2 no
H91 . C9 H92 109.5 no
C8 . C9 H93 109.7 no
H91 . C9 H93 109.5 no
H92 . C9 H93 109.5 no
C8 . C10 H101 108.9 no
C8 . C10 H102 110.0 no
H101 . C10 H102 109.5 no
C8 . C10 H103 109.4 no
H101 . C10 H103 109.5 no
H102 . C10 H103 109.5 no
P1 . C11 C12 116.4(4) yes
P1 . C11 C13 109.4(4) yes
C12 . C11 C13 109.9(6) yes
P1 . C11 H111 106.7 no
C12 . C11 H111 106.9 no
C13 . C11 H111 107.0 no
C11 . C12 H121 109.0 no
C11 . C12 H122 109.8 no
H121 . C12 H122 109.5 no
C11 . C12 H123 109.7 no
H121 . C12 H123 109.5 no
H122 . C12 H123 109.5 no
C11 . C13 H131 109.1 no
C11 . C13 H132 109.8 no
H131 . C13 H132 109.5 no
C11 . C13 H133 109.4 no
H131 . C13 H133 109.5 no
H132 . C13 H133 109.5 no
Rh1 . C14 C15 119.3(5) yes
Rh1 . C14 C19 121.7(5) yes
C15 . C14 C19 118.9(6) yes
C14 . C15 C16 120.2(7) yes
C14 . C15 H145 120.0 no
C16 . C15 H145 119.8 no
C15 . C16 C17 121.3(8) yes
C15 . C16 H144 119.2 no
C17 . C16 H144 119.5 no
C16 . C17 C18 118.6(8) yes
C16 . C17 H143 120.9 no
C18 . C17 H143 120.5 no
C17 . C18 C19 121.0(7) yes
C17 . C18 H142 119.8 no
C19 . C18 H142 119.3 no
C14 . C19 C18 120.0(7) yes
C14 . C19 H141 120.3 no
C18 . C19 H141 119.7 no
C21 . C20 C25 120.8(13) yes
C21 . C20 H255 119.2 no
C25 . C20 H255 120.0 no
C20 . C21 C22 117.5(14) yes
C20 . C21 H254 120.9 no
C22 . C21 H254 121.6 no
C21 . C22 C23 121.0(12) yes
C21 . C22 H253 119.8 no
C23 . C22 H253 119.3 no
C22 . C23 C24 121.2(12) yes
C22 . C23 H252 120.0 no
C24 . C23 H252 118.8 no
C23 . C24 C25 119.0(13) yes
C23 . C24 H251 120.7 no
C25 . C24 H251 120.3 no
C20 . C25 C24 120.5(11) yes
C20 . C25 H256 119.1 no
C24 . C25 H256 120.4 no
C4 . C50 C61 121.9(10) yes
C4 . C50 H501 118.6 no
C51 . C50 H501 108.8 no
C60 . C50 H501 124.5 no
C61 . C50 H501 119.5 no
C4 . C51 C60 124.2(10) yes
C4 . C51 H511 118.1 no
C50 . C51 H511 110.0 no
C60 . C51 H511 117.7 no
C61 . C51 H511 127.7 no
C1 . C60 C51 116.9(9) yes
C1 . C60 H601 121.5 no
C51 . C60 H601 121.6 no
C50 . C60 H601 129.3 no
C61 . C60 H601 115.1 no
C1 . C61 C50 122.2(9) yes
C51 . C61 H611 124.6 no
C1 . C61 H611 119.1 no
C50 . C61 H611 118.8 no
C60 . C61 H611 104.5 no

loop_
_geom_bond_atom_site_label_1
_geom_bond_atom_site_label_2
_geom_bond_site_symmetry_2
_geom_bond_distance
_geom_bond_publ_flag
Rh1 P1 5_565 2.3040(11) yes
Rh1 Br1 . 2.5015(8) yes
Rh1 P1 . 2.3040(11) yes
Rh1 N1 . 2.048(5) yes
Rh1 C14 . 2.006(6) yes
P1 C2 . 1.811(5) yes
P1 C8 . 1.844(5) yes
P1 C11 . 1.843(5) yes
N1 C1 5_565 1.402(5) yes
N1 C1 . 1.402(5) yes
C1 C2 . 1.392(6) yes
C1 C60 . 1.437(11) yes
C1 C61 . 1.428(11) yes
C2 C3 . 1.399(7) yes
C3 C4 . 1.360(8) yes
C3 H31 . 0.950 no
C4 C7 . 1.515(8) yes
C4 C50 . 1.364(12) yes
C4 C51 . 1.433(13) yes
C7 H71 . 0.950 no
C7 H72 . 0.950 no
C7 H73 . 0.950 no
C8 C9 . 1.523(8) yes
C8 C10 . 1.506(9) yes
C8 H81 . 0.950 no
C9 H91 . 0.950 no
C9 H92 . 0.950 no
C9 H93 . 0.950 no
C10 H101 . 0.950 no
C10 H102 . 0.950 no
C10 H103 . 0.950 no
C11 C12 . 1.531(8) yes
C11 C13 . 1.515(9) yes
C11 H111 . 0.950 no
C12 H121 . 0.950 no
C12 H122 . 0.950 no
C12 H123 . 0.950 no
C13 H131 . 0.950 no
C13 H132 . 0.950 no
C13 H133 . 0.950 no
C14 C15 . 1.369(9) yes
C14 C19 . 1.390(9) yes
C15 C16 . 1.395(10) yes
C15 H145 . 0.950 no
C16 C17 . 1.360(12) yes
C16 H144 . 0.950 no
C17 C18 . 1.381(11) yes
C17 H143 . 0.950 no
C18 C19 . 1.386(10) yes
C18 H142 . 0.950 no
C19 H141 . 0.950 no
C20 C21 . 1.346(17) yes
C20 C25 . 1.37(2) yes
C20 H255 . 0.950 no
C21 C22 . 1.373(19) yes
C21 H254 . 0.950 no
C22 C23 . 1.351(17) yes
C22 H253 . 0.950 no
C23 C24 . 1.327(16) yes
C23 H252 . 0.950 no
C24 C25 . 1.351(19) yes
C24 H251 . 0.950 no
C25 H256 . 0.950 no
C50 C61 . 1.373(15) yes
C50 H501 . 0.950 no
C51 C60 . 1.396(16) yes
C51 H511 . 0.950 no
C60 H601 . 0.950 no
C61 H611 . 0.950 no
